data_4034765
loop_
_publ_author_name
'Bunda, Szilvia'
'Udvardy, Antal'
'Voronova, Krisztina'
'Jo\'o, Ferenc'

_publ_section_title
;
 Organic Solvent-Free, Pd(II)-Salan Complex-Catalyzed Synthesis of Biaryls
 via Suzuki-Miyaura Cross-Coupling in Water and Air.
;
_journal_issue 24
_journal_name_full 'The Journal of organic chemistry'
_journal_page_first 15486
_journal_page_last 15492
_journal_paper_doi 10.1021/acs.joc.8b02340
_journal_volume 83
_journal_year 2018
_chemical_formula_moiety 'C14 H10 O4 C3 H7  N  O'
_chemical_formula_sum 'C17 H17 N O5'
_chemical_formula_weight 315.31
_space_group_IT_number 2
_space_group_name_Hall '-P 1'
_space_group_name_H-M_alt 'P -1'
_symmetry_cell_setting triclinic
_symmetry_space_group_name_Hall '-P 1'
_symmetry_space_group_name_H-M 'P -1'
_atom_sites_solution_hydrogens geom
_atom_sites_solution_primary direct
_audit_creation_date 2018-08-17T21:38:14-00:00
_audit_creation_method 'WinGX routine CIF_UPDATE'
_cell_angle_alpha 89.39(3)
_cell_angle_beta 82.57(3)
_cell_angle_gamma 68.88(3)
_cell_formula_units_Z 2
_cell_length_a 6.1508(12)
_cell_length_b 8.0778(16)
_cell_length_c 16.666(3)
_cell_measurement_reflns_used 3322
_cell_measurement_temperature 298(2)
_cell_measurement_theta_max 69.83
_cell_measurement_theta_min 2.68
_cell_volume 765.4(3)
_computing_cell_refinement 'Bruker SAINT'
_computing_data_collection 'Bruker APEX2'
_computing_data_reduction 'Bruker SAINT'
_computing_molecular_graphics 'MERCURY (Macrae et al., 2006)'
_computing_publication_material 'PublCIF (Westrip, 2010)'
_computing_structure_refinement 'SHELXL-2018/1 (Sheldrick, 2018)'
_computing_structure_solution 'SHELXT-2014 (Sheldrick, 2014)'
_diffrn_ambient_temperature 298(2)
_diffrn_measured_fraction_theta_full 0.991
_diffrn_measured_fraction_theta_max 0.985
_diffrn_measurement_device_type 'Bruker D8 VENTURE'
_diffrn_radiation_type CuK\a
_diffrn_radiation_wavelength 1.54178
_diffrn_reflns_av_R_equivalents 0.0409
_diffrn_reflns_Laue_measured_fraction_full 0.991
_diffrn_reflns_Laue_measured_fraction_max 0.985
_diffrn_reflns_limit_h_max 7
_diffrn_reflns_limit_h_min -7
_diffrn_reflns_limit_k_max 9
_diffrn_reflns_limit_k_min -9
_diffrn_reflns_limit_l_max 20
_diffrn_reflns_limit_l_min -20
_diffrn_reflns_number 9008
_diffrn_reflns_point_group_measured_fraction_full 0.991
_diffrn_reflns_point_group_measured_fraction_max 0.985
_diffrn_reflns_theta_full 67.679
_diffrn_reflns_theta_max 70.283
_diffrn_reflns_theta_min 2.676
_diffrn_source 'INCOATEC I\mS 3.0'
_diffrn_standards_number 0
_exptl_absorpt_coefficient_mu 0.845
_exptl_absorpt_correction_T_max 0.753
_exptl_absorpt_correction_T_min 0.626
_exptl_absorpt_correction_type multi-scan
_exptl_absorpt_process_details 'Sheldrick, G. M. (1996). SADABS, University of G&#x00F6;ttingen, Germany.'
_exptl_crystal_colour colourless
_exptl_crystal_density_diffrn 1.368
_exptl_crystal_density_method 'not measured'
_exptl_crystal_description prism
_exptl_crystal_F_000 332
_exptl_crystal_size_max 0.474
_exptl_crystal_size_mid 0.255
_exptl_crystal_size_min 0.192
_refine_diff_density_max 0.147
_refine_diff_density_min -0.167
_refine_diff_density_rms 0.035
_refine_ls_extinction_method none
_refine_ls_goodness_of_fit_ref 1.025
_refine_ls_hydrogen_treatment constr
_refine_ls_matrix_type full
_refine_ls_number_constraints 0
_refine_ls_number_parameters 212
_refine_ls_number_reflns 2882
_refine_ls_number_restraints 0
_refine_ls_restrained_S_all 1.025
_refine_ls_R_factor_all 0.0638
_refine_ls_R_factor_gt 0.0476
_refine_ls_shift/su_max 0
_refine_ls_shift/su_mean 0
_refine_ls_structure_factor_coef Fsqd
_refine_ls_weighting_details 'w=1/[\s^2^(Fo^2^)+(0.0746P)^2^+0.0843P] where P=(Fo^2^+2Fc^2^)/3'
_refine_ls_weighting_scheme calc
_refine_ls_wR_factor_ref 0.141
_reflns_number_gt 2182
_reflns_number_total 2882
_reflns_threshold_expression 'I > 2\s(I)'
_cod_data_source_file jo8b02340_si_006.cif
_cod_data_source_block 18
_cod_database_code 4034765
_publcif_datablock.id {2c6a6e14-d8ac-41e7-aefe-edb4ac613980}

_publcif_info_exptl_table_max_cols 4
_publcif_info_exptl_table_use_headnotes n

loop_
_space_group_symop_operation_xyz
'x, y, z'
'-x, -y, -z'

loop_
_atom_site_label
_atom_site_fract_x
_atom_site_fract_y
_atom_site_fract_z
_atom_site_U_iso_or_equiv
_atom_site_adp_type
_atom_site_calc_flag
_atom_site_occupancy
_atom_site_type_symbol
O5 0.5858(3) 0.6245(2) 0.16615(8) 0.0706(4) Uani d 1 O
O1 0.4295(3) 0.3874(2) 0.31439(9) 0.0690(4) Uani d 1 O
O2 0.7250(3) 0.4865(2) 0.30083(8) 0.0627(4) Uani d 1 O
H2 0.669601 0.527065 0.259536 0.094 Uiso calc 1 H
O3 0.8674(3) -0.2658(2) 0.86228(9) 0.0800(5) Uani d 1 O
C22 0.1248(4) 0.6608(3) 0.04853(15) 0.0740(6) Uani d 1 C
H22A 0.168188 0.605931 -0.004878 0.111 Uiso calc 1 H
H22B 0.001196 0.774524 0.047525 0.111 Uiso calc 1 H
H22C 0.070932 0.586661 0.085025 0.111 Uiso calc 1 H
N1 0.3272(3) 0.6839(2) 0.07558(9) 0.0551(4) Uani d 1 N
C20 0.4144(4) 0.6090(3) 0.14082(11) 0.0571(5) Uani d 1 C
H20 0.341451 0.539693 0.169662 0.069 Uiso calc 1 H
C21 0.4278(4) 0.7999(3) 0.03014(13) 0.0728(6) Uani d 1 C
H21A 0.499603 0.746324 -0.022471 0.109 Uiso calc 1 H
H21B 0.544322 0.817775 0.05852 0.109 Uiso calc 1 H
H21C 0.305834 0.912282 0.024388 0.109 Uiso calc 1 H
O4 1.1466(3) -0.0850(2) 0.85964(9) 0.0778(5) Uani d 1 O
H4 1.089036 -0.158141 0.876237 0.117 Uiso calc 1 H
C11 1.0576(4) -0.0148(3) 0.79152(11) 0.0550(5) Uani d 1 C
C10 0.8928(3) -0.0673(2) 0.75914(10) 0.0507(4) Uani d 1 C
C9 0.8125(3) 0.0043(2) 0.68716(10) 0.0484(4) Uani d 1 C
H9 0.70557 -0.033392 0.665432 0.058 Uiso calc 1 H
C8 0.8864(3) 0.1295(2) 0.64705(10) 0.0441(4) Uani d 1 C
C4 0.8119(3) 0.1980(2) 0.56804(9) 0.0425(4) Uani d 1 C
C5 0.6175(3) 0.1810(3) 0.53937(11) 0.0524(4) Uani d 1 C
H5 0.529097 0.125794 0.570769 0.063 Uiso calc 1 H
C7 0.5534(3) 0.2445(3) 0.46531(11) 0.0524(4) Uani d 1 C
H7 0.424075 0.229948 0.447455 0.063 Uiso calc 1 H
C1 0.6787(3) 0.3295(2) 0.41724(10) 0.0436(4) Uani d 1 C
C3AA 0.5974(3) 0.4022(2) 0.33956(10) 0.0486(4) Uani d 1 C
C12 1.1290(4) 0.1141(3) 0.75379(12) 0.0613(5) Uani d 1 C
H12 1.2348 0.152849 0.775663 0.074 Uiso calc 1 H
C13 1.0430(3) 0.1848(3) 0.68398(11) 0.0546(5) Uani d 1 C
H13 1.090408 0.272969 0.66012 0.065 Uiso calc 1 H
C14 0.8075(4) -0.1969(3) 0.79897(12) 0.0669(6) Uani d 1 C
H14 0.700321 -0.229934 0.774831 0.08 Uiso calc 1 H
C3 0.9384(3) 0.2805(3) 0.51795(10) 0.0512(4) Uani d 1 C
H3 1.07026 0.292639 0.534894 0.061 Uiso calc 1 H
C2 0.8747(3) 0.3448(2) 0.44396(10) 0.0507(4) Uani d 1 C
H2A 0.9639 0.398569 0.412006 0.061 Uiso calc 1 H

loop_
_atom_site_aniso_label
_atom_site_aniso_U_11
_atom_site_aniso_U_22
_atom_site_aniso_U_33
_atom_site_aniso_U_12
_atom_site_aniso_U_13
_atom_site_aniso_U_23
O5 0.0748(9) 0.0933(11) 0.0589(8) -0.0425(8) -0.0300(7) 0.0308(7)
O1 0.0742(9) 0.0906(11) 0.0616(8) -0.0455(8) -0.0326(7) 0.0194(7)
O2 0.0706(9) 0.0803(9) 0.0518(7) -0.0396(8) -0.0251(6) 0.0254(7)
O3 0.1159(14) 0.0807(11) 0.0572(9) -0.0494(10) -0.0217(8) 0.0300(8)
C22 0.0778(15) 0.0847(16) 0.0760(14) -0.0418(13) -0.0332(12) 0.0184(12)
N1 0.0613(9) 0.0623(10) 0.0493(8) -0.0282(8) -0.0185(7) 0.0176(7)
C20 0.0655(12) 0.0629(12) 0.0485(10) -0.0275(10) -0.0157(8) 0.0165(8)
C21 0.0790(14) 0.0893(16) 0.0635(12) -0.0434(13) -0.0217(10) 0.0338(11)
O4 0.0948(12) 0.0944(12) 0.0610(9) -0.0454(9) -0.0395(8) 0.0344(8)
C11 0.0598(11) 0.0615(11) 0.0458(9) -0.0213(9) -0.0164(8) 0.0113(8)
C10 0.0615(11) 0.0499(10) 0.0430(9) -0.0224(8) -0.0089(7) 0.0077(7)
C9 0.0546(10) 0.0534(10) 0.0440(9) -0.0261(8) -0.0114(7) 0.0058(7)
C8 0.0447(9) 0.0457(9) 0.0421(8) -0.0159(7) -0.0077(7) 0.0051(7)
C4 0.0415(8) 0.0444(9) 0.0417(8) -0.0152(7) -0.0067(6) 0.0041(7)
C5 0.0501(10) 0.0643(11) 0.0520(10) -0.0301(9) -0.0122(7) 0.0156(8)
C7 0.0481(9) 0.0648(11) 0.0530(10) -0.0287(9) -0.0146(7) 0.0113(8)
C1 0.0446(9) 0.0452(9) 0.0419(8) -0.0159(7) -0.0096(6) 0.0033(7)
C3AA 0.0533(10) 0.0502(10) 0.0452(9) -0.0203(8) -0.0129(7) 0.0038(7)
C12 0.0669(12) 0.0775(14) 0.0553(10) -0.0404(11) -0.0233(9) 0.0141(9)
C13 0.0606(11) 0.0630(11) 0.0516(10) -0.0335(9) -0.0164(8) 0.0137(8)
C14 0.0932(16) 0.0679(13) 0.0534(11) -0.0435(12) -0.0179(10) 0.0154(9)
C3 0.0493(9) 0.0663(11) 0.0486(9) -0.0307(9) -0.0157(7) 0.0137(8)
C2 0.0531(10) 0.0605(11) 0.0477(9) -0.0300(9) -0.0126(7) 0.0131(8)

loop_
_atom_type_symbol
_atom_type_description
_atom_type_scat_dispersion_real
_atom_type_scat_dispersion_imag
_atom_type_scat_source
C C 0.0181 0.0091 'International Tables Vol C Tables 4.2.6.8 and 6.1.1.4'
H H 0 0 'International Tables Vol C Tables 4.2.6.8 and 6.1.1.4'
N N 0.0311 0.018 'International Tables Vol C Tables 4.2.6.8 and 6.1.1.4'
O O 0.0492 0.0322 'International Tables Vol C Tables 4.2.6.8 and 6.1.1.4'

loop_
_geom_angle_atom_site_label_1
_geom_angle_atom_site_label_2
_geom_angle_atom_site_label_3
_geom_angle
C3AA O2 H2 109.5
N1 C22 H22A 109.5
N1 C22 H22B 109.5
H22A C22 H22B 109.5
N1 C22 H22C 109.5
H22A C22 H22C 109.5
H22B C22 H22C 109.5
C20 N1 C22 122.04(17)
C20 N1 C21 120.14(17)
C22 N1 C21 117.77(17)
O5 C20 N1 124.44(18)
O5 C20 H20 117.8
N1 C20 H20 117.8
N1 C21 H21A 109.5
N1 C21 H21B 109.5
H21A C21 H21B 109.5
N1 C21 H21C 109.5
H21A C21 H21C 109.5
H21B C21 H21C 109.5
C11 O4 H4 109.5
O4 C11 C12 119.14(18)
O4 C11 C10 121.59(17)
C12 C11 C10 119.26(17)
C9 C10 C11 119.45(16)
C9 C10 C14 119.92(17)
C11 C10 C14 120.63(17)
C8 C9 C10 122.31(16)
C8 C9 H9 118.8
C10 C9 H9 118.8
C9 C8 C13 116.19(15)
C9 C8 C4 122.32(15)
C13 C8 C4 121.46(15)
C3 C4 C5 116.59(15)
C3 C4 C8 120.79(15)
C5 C4 C8 122.61(15)
C7 C5 C4 121.39(16)
C7 C5 H5 119.3
C4 C5 H5 119.3
C5 C7 C1 121.06(16)
C5 C7 H7 119.5
C1 C7 H7 119.5
C2 C1 C7 118.40(15)
C2 C1 C3AA 122.45(15)
C7 C1 C3AA 119.15(15)
O1 C3AA O2 122.95(16)
O1 C3AA C1 123.49(16)
O2 C3AA C1 113.55(15)
C13 C12 C11 119.82(18)
C13 C12 H12 120.1
C11 C12 H12 120.1
C12 C13 C8 122.85(17)
C12 C13 H13 118.6
C8 C13 H13 118.6
O3 C14 C10 124.3(2)
O3 C14 H14 117.9
C10 C14 H14 117.9
C2 C3 C4 122.29(16)
C2 C3 H3 118.9
C4 C3 H3 118.9
C3 C2 C1 120.25(16)
C3 C2 H2A 119.9
C1 C2 H2A 119.9

loop_
_geom_bond_atom_site_label_1
_geom_bond_atom_site_label_2
_geom_bond_distance
O5 C20 1.232(2)
O1 C3AA 1.208(2)
O2 C3AA 1.319(2)
O2 H2 0.82
O3 C14 1.224(3)
C22 N1 1.450(3)
C22 H22A 0.96
C22 H22B 0.96
C22 H22C 0.96
N1 C20 1.319(2)
N1 C21 1.455(3)
C20 H20 0.93
C21 H21A 0.96
C21 H21B 0.96
C21 H21C 0.96
O4 C11 1.354(2)
O4 H4 0.82
C11 C12 1.385(3)
C11 C10 1.398(3)
C10 C9 1.397(2)
C10 C14 1.450(3)
C9 C8 1.384(2)
C9 H9 0.93
C8 C13 1.405(2)
C8 C4 1.486(2)
C4 C3 1.393(2)
C4 C5 1.394(2)
C5 C7 1.382(3)
C5 H5 0.93
C7 C1 1.385(2)
C7 H7 0.93
C1 C2 1.383(2)
C1 C3AA 1.487(2)
C12 C13 1.374(3)
C12 H12 0.93
C13 H13 0.93
C14 H14 0.93
C3 C2 1.382(2)
C3 H3 0.93
C2 H2A 0.93

loop_
_geom_hbond_atom_site_label_D
_geom_hbond_atom_site_label_H
_geom_hbond_atom_site_label_A
_geom_hbond_distance_DH
_geom_hbond_distance_HA
_geom_hbond_distance_DA
_geom_hbond_angle_DHA
_geom_hbond_publ_flag
O2 H2 O5 0.82 1.79 2.6019(19) 171.6 yes

loop_
_geom_torsion_atom_site_label_1
_geom_torsion_atom_site_label_2
_geom_torsion_atom_site_label_3
_geom_torsion_atom_site_label_4
_geom_torsion
C22 N1 C20 O5 179.9(2)
C21 N1 C20 O5 -2.7(3)
O4 C11 C10 C9 -177.74(18)
C12 C11 C10 C9 3.3(3)
O4 C11 C10 C14 1.4(3)
C12 C11 C10 C14 -177.6(2)
C11 C10 C9 C8 -1.4(3)
C14 C10 C9 C8 179.41(18)
C10 C9 C8 C13 -1.7(3)
C10 C9 C8 C4 176.34(16)
C9 C8 C4 C3 -160.75(17)
C13 C8 C4 C3 17.2(3)
C9 C8 C4 C5 18.1(3)
C13 C8 C4 C5 -164.02(17)
C3 C4 C5 C7 -0.6(3)
C8 C4 C5 C7 -179.41(17)
C4 C5 C7 C1 -0.8(3)
C5 C7 C1 C2 2.0(3)
C5 C7 C1 C3AA -177.51(17)
C2 C1 C3AA O1 178.54(18)
C7 C1 C3AA O1 -2.0(3)
C2 C1 C3AA O2 -2.1(2)
C7 C1 C3AA O2 177.32(16)
O4 C11 C12 C13 179.0(2)
C10 C11 C12 C13 -2.0(3)
C11 C12 C13 C8 -1.3(3)
C9 C8 C13 C12 3.1(3)
C4 C8 C13 C12 -174.95(18)
C9 C10 C14 O3 -179.6(2)
C11 C10 C14 O3 1.3(4)
C5 C4 C3 C2 0.8(3)
C8 C4 C3 C2 179.67(17)
C4 C3 C2 C1 0.3(3)
C7 C1 C2 C3 -1.7(3)
C3AA C1 C2 C3 177.74(17)

loop_
_publcif_info_datablock.id
_publcif_info_datablock.publ_exptl
_publcif_info_datablock.publ_geom
_publcif_info_datablock.structure
{094c8960-5b26-41d1-a527-b05a83d2c2d1} ? ? ?
{2c6a6e14-d8ac-41e7-aefe-edb4ac613980} y y y

loop_
_publcif_info_exptl_table_extra_item
sin_theta_over_lambda_max

loop_
_publcif_info_tables.block_id
_publcif_info_tables.reference_item
{094c8960-5b26-41d1-a527-b05a83d2c2d1} '_publcif_info_datablock.publ_exptl'
{2c6a6e14-d8ac-41e7-aefe-edb4ac613980} '_geom_hbond_atom_site_label_D'

loop_
_publcif_info_cif.paper_type
CE
